data_4334870
loop_
_publ_author_name
'Zhu-Yan Zhang'
'Zhao-Peng Deng'
'Li-Hua Huo'
'Hui Zhao'
'Shan Gao'

_publ_section_title
;
 Well-Designed Strategy To Construct Helical Silver(I) Coordination
 Polymers from Flexible Unsymmetrical Bis(pyridyl) Ligands: Syntheses,
 Structures, and Properties
;
_journal_name_full 'Inorganic Chemistry'
_journal_page_first 5914
_journal_page_last 5923
_journal_paper_doi 10.1021/ic400055t
_journal_volume 52
_journal_year 2013
_chemical_formula_moiety 'C22 H22 Ag2 N6, 2(Cl O4)'
_chemical_formula_sum 'C22 H22 Ag2 Cl2 N6 O8'
_chemical_formula_weight 785.10
_chemical_name_systematic
; 
 ? 
;
_space_group_IT_number 14
_symmetry_cell_setting monoclinic
_symmetry_space_group_name_Hall '-P 2ybc'
_symmetry_space_group_name_H-M 'P 1 21/c 1'
_atom_sites_solution_hydrogens geom
_atom_sites_solution_primary direct
_atom_sites_solution_secondary difmap
_audit_creation_method SHELXL-97
_cell_angle_alpha 90.00
_cell_angle_beta 99.32(3)
_cell_angle_gamma 90.00
_cell_formula_units_Z 4
_cell_length_a 11.591(2)
_cell_length_b 16.092(3)
_cell_length_c 15.338(3)
_cell_measurement_reflns_used 12277
_cell_measurement_temperature 295(2)
_cell_measurement_theta_max 25.00
_cell_measurement_theta_min 3.13
_cell_volume 2823.1(9)
_computing_cell_refinement RAPID-AUTO
_computing_data_collection 'RAPID-AUTO (Rigaku Corporation, 1998)'
_computing_data_reduction 'CrystalStructure (Rigaku/MSC and Rigaku Corporation, 2002)'
_computing_molecular_graphics SHELXL-97
_computing_structure_refinement 'ORTEP-II (Johnson, 1976)'
_computing_structure_solution 'SHELXS-97 (Sheldrick, 1997)'
_diffrn_ambient_temperature 295(2)
_diffrn_detector_area_resol_mean 10.000
_diffrn_measured_fraction_theta_full 0.998
_diffrn_measured_fraction_theta_max 0.998
_diffrn_measurement_device_type 'Rigaku RAXIS-RAPID'
_diffrn_measurement_method \w
_diffrn_radiation_monochromator graphite
_diffrn_radiation_source 'fine-focus sealed tube'
_diffrn_radiation_type MoK\a
_diffrn_radiation_wavelength 0.71073
_diffrn_reflns_av_R_equivalents 0.0441
_diffrn_reflns_av_sigmaI/netI 0.0348
_diffrn_reflns_limit_h_max 13
_diffrn_reflns_limit_h_min -13
_diffrn_reflns_limit_k_max 19
_diffrn_reflns_limit_k_min -19
_diffrn_reflns_limit_l_max 18
_diffrn_reflns_limit_l_min -18
_diffrn_reflns_number 21578
_diffrn_reflns_theta_full 25.01
_diffrn_reflns_theta_max 25.01
_diffrn_reflns_theta_min 3.10
_diffrn_standards_decay_% 0
_diffrn_standards_interval_count 0
_diffrn_standards_interval_time 0
_diffrn_standards_number 0
_exptl_absorpt_coefficient_mu 1.632
_exptl_absorpt_correction_T_max 0.8037
_exptl_absorpt_correction_T_min 0.7468
_exptl_absorpt_correction_type multi-scan
_exptl_absorpt_process_details 'ABSCOR (Higashi, 1995)'
_exptl_crystal_colour colorless
_exptl_crystal_density_diffrn 1.847
_exptl_crystal_description prism
_exptl_crystal_F_000 1552
_exptl_crystal_size_max 0.19
_exptl_crystal_size_mid 0.16
_exptl_crystal_size_min 0.14
_refine_diff_density_max 1.026
_refine_diff_density_min -0.569
_refine_diff_density_rms 0.128
_refine_ls_extinction_method none
_refine_ls_goodness_of_fit_ref 1.013
_refine_ls_hydrogen_treatment constr
_refine_ls_matrix_type full
_refine_ls_number_parameters 361
_refine_ls_number_reflns 4970
_refine_ls_number_restraints 0
_refine_ls_restrained_S_all 1.013
_refine_ls_R_factor_all 0.0718
_refine_ls_R_factor_gt 0.0553
_refine_ls_shift/su_max 0.001
_refine_ls_shift/su_mean 0.000
_refine_ls_structure_factor_coef Fsqd
_refine_ls_weighting_details 'calc w=1/[\s^2^(Fo^2^)+(0.1388P)^2^+0.0000P] where P=(Fo^2^+2Fc^2^)/3'
_refine_ls_weighting_scheme calc
_refine_ls_wR_factor_gt 0.1726
_refine_ls_wR_factor_ref 0.1937
_reflns_number_gt 3618
_reflns_number_total 4970
_reflns_threshold_expression >2sigma(I)
_cod_data_source_file ic400055t_si_002_8.cif
_cod_data_source_block complex8
_cod_original_cell_volume 2823.2(10)
_cod_original_sg_symbol_H-M 'P 21/c'
_cod_database_code 4334870

loop_
_symmetry_equiv_pos_as_xyz
'x, y, z'
'-x, y+1/2, -z+1/2'
'-x, -y, -z'
'x, -y-1/2, z-1/2'

loop_
_atom_site_label
_atom_site_type_symbol
_atom_site_fract_x
_atom_site_fract_y
_atom_site_fract_z
_atom_site_U_iso_or_equiv
_atom_site_adp_type
_atom_site_occupancy
_atom_site_symmetry_multiplicity
_atom_site_calc_flag
_atom_site_refinement_flags
Ag1 Ag 0.89429(5) 0.03567(3) 0.42743(3) 0.0774(3) Uani 1 1 d .
Ag2 Ag 0.61759(4) 0.53986(2) 0.55388(3) 0.0668(2) Uani 1 1 d .
Cl1 Cl 0.74678(16) -0.11203(11) 0.56630(13) 0.0878(5) Uani 1 1 d .
Cl2 Cl 0.26711(14) 0.61841(10) 0.58174(11) 0.0745(4) Uani 1 1 d .
O1 O 0.7199(7) -0.0645(4) 0.4914(4) 0.142(2) Uani 1 1 d .
O2 O 0.6696(10) -0.1130(9) 0.6115(7) 0.364(10) Uani 1 1 d .
O3 O 0.8598(7) -0.0959(7) 0.6032(8) 0.232(5) Uani 1 1 d .
O4 O 0.7616(9) -0.1957(4) 0.5345(7) 0.198(4) Uani 1 1 d .
O5 O 0.3837(5) 0.5988(5) 0.5779(5) 0.136(2) Uani 1 1 d .
O6 O 0.2560(10) 0.6056(8) 0.6665(6) 0.255(5) Uani 1 1 d .
O7 O 0.2508(10) 0.6971(4) 0.5561(7) 0.258(7) Uani 1 1 d .
O8 O 0.1994(6) 0.5673(4) 0.5214(4) 0.1218(19) Uani 1 1 d .
N1 N 0.8911(5) -0.0459(3) 0.3162(3) 0.0632(12) Uani 1 1 d .
N2 N 0.6832(5) -0.1887(3) 0.1898(3) 0.0841(15) Uani 1 1 d .
H2N H 0.6786 -0.2152 0.1407 0.101 Uiso 1 1 calc R
N3 N 0.6192(4) -0.3668(3) 0.4545(3) 0.0622(11) Uani 1 1 d .
N4 N 0.8918(4) 0.1314(3) 0.5234(3) 0.0670(12) Uani 1 1 d .
N5 N 0.8386(5) 0.3155(3) 0.7860(3) 0.0763(14) Uani 1 1 d .
H5N H 0.8452 0.2884 0.8349 0.092 Uiso 1 1 calc R
N6 N 0.6272(4) 0.4587(2) 0.6646(3) 0.0583(11) Uani 1 1 d .
C1 C 0.8004(5) -0.0965(3) 0.2932(3) 0.0620(14) Uani 1 1 d .
H1 H 0.7457 -0.1012 0.3311 0.074 Uiso 1 1 calc R
C2 C 0.7831(5) -0.1419(3) 0.2170(3) 0.0620(13) Uani 1 1 d .
C3 C 0.8671(6) -0.1348(4) 0.1617(4) 0.0717(16) Uani 1 1 d .
H3 H 0.8594 -0.1638 0.1087 0.086 Uiso 1 1 calc R
C4 C 0.9615(6) -0.0837(5) 0.1878(5) 0.0817(18) Uani 1 1 d .
H4 H 1.0192 -0.0785 0.1525 0.098 Uiso 1 1 calc R
C5 C 0.9708(6) -0.0409(3) 0.2651(5) 0.0753(17) Uani 1 1 d .
H5 H 1.0355 -0.0070 0.2820 0.090 Uiso 1 1 calc R
C6 C 0.5890(6) -0.1961(4) 0.2364(4) 0.0807(18) Uani 1 1 d .
H6A H 0.5212 -0.2146 0.1955 0.097 Uiso 1 1 calc R
H6B H 0.5713 -0.1413 0.2570 0.097 Uiso 1 1 calc R
C7 C 0.6957(5) -0.3704(3) 0.3957(4) 0.0663(14) Uani 1 1 d .
H7 H 0.7527 -0.4116 0.4024 0.080 Uiso 1 1 calc R
C8 C 0.6912(5) -0.3151(3) 0.3273(4) 0.0664(14) Uani 1 1 d .
H8 H 0.7456 -0.3184 0.2890 0.080 Uiso 1 1 calc R
C9 C 0.6058(5) -0.2546(3) 0.3153(4) 0.0665(15) Uani 1 1 d .
C10 C 0.5297(5) -0.2497(3) 0.3762(4) 0.0726(16) Uani 1 1 d .
H10 H 0.4726 -0.2086 0.3717 0.087 Uiso 1 1 calc R
C11 C 0.5410(5) -0.3073(4) 0.4435(4) 0.0709(15) Uani 1 1 d .
H11 H 0.4895 -0.3037 0.4840 0.085 Uiso 1 1 calc R
C12 C 0.8170(6) 0.1311(4) 0.5801(4) 0.0719(15) Uani 1 1 d .
H12 H 0.7585 0.0910 0.5742 0.086 Uiso 1 1 calc R
C13 C 0.8229(5) 0.1885(3) 0.6479(4) 0.0688(15) Uani 1 1 d .
H13 H 0.7682 0.1872 0.6861 0.083 Uiso 1 1 calc R
C14 C 0.9105(5) 0.2479(3) 0.6588(4) 0.0623(13) Uani 1 1 d .
C15 C 0.9880(5) 0.2494(3) 0.5979(4) 0.0693(15) Uani 1 1 d .
H15 H 1.0465 0.2894 0.6012 0.083 Uiso 1 1 calc R
C16 C 0.9746(6) 0.1888(4) 0.5322(4) 0.0752(16) Uani 1 1 d .
H16 H 1.0269 0.1887 0.4922 0.090 Uiso 1 1 calc R
C17 C 0.9299(6) 0.3085(4) 0.7371(4) 0.0757(16) Uani 1 1 d .
H17A H 0.9997 0.2914 0.7768 0.091 Uiso 1 1 calc R
H17B H 0.9451 0.3632 0.7147 0.091 Uiso 1 1 calc R
C18 C 0.7188(5) 0.4079(3) 0.6862(3) 0.0565(12) Uani 1 1 d .
H18 H 0.7718 0.4033 0.6469 0.068 Uiso 1 1 calc R
C19 C 0.7392(5) 0.3623(3) 0.7624(3) 0.0572(12) Uani 1 1 d .
C20 C 0.6565(6) 0.3682(4) 0.8182(4) 0.0689(15) Uani 1 1 d .
H20 H 0.6654 0.3375 0.8703 0.083 Uiso 1 1 calc R
C21 C 0.5627(5) 0.4187(4) 0.7965(4) 0.0712(16) Uani 1 1 d .
H21 H 0.5071 0.4229 0.8337 0.085 Uiso 1 1 calc R
C22 C 0.5499(6) 0.4638(3) 0.7195(4) 0.0651(15) Uani 1 1 d .
H22 H 0.4856 0.4986 0.7054 0.078 Uiso 1 1 calc R

loop_
_atom_site_aniso_label
_atom_site_aniso_U_11
_atom_site_aniso_U_22
_atom_site_aniso_U_33
_atom_site_aniso_U_23
_atom_site_aniso_U_13
_atom_site_aniso_U_12
Ag1 0.1054(5) 0.0591(3) 0.0616(4) -0.00821(19) -0.0050(3) 0.0148(2)
Ag2 0.0828(4) 0.0560(3) 0.0579(3) 0.00641(17) 0.0003(2) -0.01055(19)
Cl1 0.0861(11) 0.0800(11) 0.0996(13) 0.0171(9) 0.0218(10) -0.0068(8)
Cl2 0.0745(9) 0.0731(9) 0.0777(10) -0.0146(7) 0.0181(8) 0.0095(7)
O1 0.225(7) 0.112(4) 0.097(4) 0.024(4) 0.048(5) -0.012(5)
O2 0.294(12) 0.59(2) 0.271(12) 0.271(15) 0.235(11) 0.272(15)
O3 0.130(6) 0.266(11) 0.276(12) -0.104(10) -0.042(7) 0.009(7)
O4 0.229(9) 0.086(4) 0.257(11) 0.025(5) -0.030(8) -0.026(5)
O5 0.081(3) 0.161(6) 0.170(6) -0.012(5) 0.031(4) 0.010(4)
O6 0.282(11) 0.379(14) 0.140(7) -0.069(8) 0.136(8) -0.062(11)
O7 0.334(13) 0.060(4) 0.303(13) -0.025(5) -0.176(10) 0.048(5)
O8 0.130(5) 0.104(4) 0.124(5) -0.015(4) 0.000(4) -0.016(4)
N1 0.074(3) 0.048(3) 0.063(3) 0.002(2) 0.001(2) 0.012(2)
N2 0.120(4) 0.069(3) 0.060(3) 0.008(2) 0.006(3) -0.021(3)
N3 0.074(3) 0.049(2) 0.061(3) 0.003(2) 0.000(2) -0.007(2)
N4 0.087(3) 0.050(2) 0.061(3) 0.001(2) 0.002(2) 0.008(2)
N5 0.106(4) 0.066(3) 0.054(3) 0.000(2) 0.006(3) 0.010(3)
N6 0.068(3) 0.046(2) 0.059(3) -0.0052(18) 0.004(2) -0.0119(19)
C1 0.082(4) 0.047(3) 0.055(3) 0.008(2) 0.005(3) 0.010(3)
C2 0.085(4) 0.044(3) 0.055(3) 0.011(2) 0.004(3) 0.005(3)
C3 0.097(4) 0.063(3) 0.053(3) 0.001(3) 0.006(3) 0.022(3)
C4 0.073(4) 0.091(5) 0.084(4) -0.002(4) 0.020(3) 0.010(4)
C5 0.072(4) 0.064(4) 0.088(5) 0.002(3) 0.006(4) 0.008(3)
C6 0.090(4) 0.067(4) 0.076(4) 0.027(3) -0.012(3) -0.013(3)
C7 0.069(3) 0.057(3) 0.071(4) 0.003(3) 0.005(3) 0.002(3)
C8 0.063(3) 0.065(3) 0.070(4) 0.007(3) 0.007(3) -0.007(3)
C9 0.075(4) 0.048(3) 0.070(4) 0.009(3) -0.006(3) -0.007(3)
C10 0.076(4) 0.052(3) 0.087(4) 0.004(3) 0.004(3) 0.002(3)
C11 0.077(4) 0.059(3) 0.077(4) -0.002(3) 0.013(3) -0.001(3)
C12 0.082(4) 0.063(3) 0.069(4) -0.001(3) 0.006(3) -0.004(3)
C13 0.079(4) 0.059(3) 0.067(3) -0.001(3) 0.006(3) -0.004(3)
C14 0.068(3) 0.051(3) 0.065(3) -0.007(3) 0.000(3) 0.006(2)
C15 0.068(3) 0.057(3) 0.082(4) -0.009(3) 0.010(3) -0.005(3)
C16 0.082(4) 0.070(4) 0.075(4) -0.004(3) 0.017(3) 0.009(3)
C17 0.079(4) 0.064(3) 0.077(4) -0.021(3) -0.007(3) 0.006(3)
C18 0.073(3) 0.047(3) 0.050(3) -0.008(2) 0.009(2) -0.009(2)
C19 0.081(4) 0.043(3) 0.045(3) -0.009(2) 0.003(2) -0.004(2)
C20 0.092(4) 0.063(3) 0.053(3) 0.000(3) 0.013(3) -0.026(3)
C21 0.071(4) 0.080(4) 0.067(4) 0.001(3) 0.025(3) -0.013(3)
C22 0.067(4) 0.060(3) 0.071(4) -0.012(3) 0.019(3) -0.008(2)

loop_
_atom_type_symbol
_atom_type_description
_atom_type_scat_dispersion_real
_atom_type_scat_dispersion_imag
_atom_type_scat_source
C C 0.0033 0.0016 'International Tables Vol C Tables 4.2.6.8 and 6.1.1.4'
H H 0.0000 0.0000 'International Tables Vol C Tables 4.2.6.8 and 6.1.1.4'
N N 0.0061 0.0033 'International Tables Vol C Tables 4.2.6.8 and 6.1.1.4'
O O 0.0106 0.0060 'International Tables Vol C Tables 4.2.6.8 and 6.1.1.4'
Cl Cl 0.1484 0.1585 'International Tables Vol C Tables 4.2.6.8 and 6.1.1.4'
Ag Ag -0.8971 1.1015 'International Tables Vol C Tables 4.2.6.8 and 6.1.1.4'

loop_
_geom_angle_atom_site_label_1
_geom_angle_atom_site_label_2
_geom_angle_atom_site_label_3
_geom_angle
_geom_angle_site_symmetry_1
_geom_angle_site_symmetry_3
N4 Ag1 N1 171.31(17) . .
N4 Ag1 Ag1 82.82(13) . 3_756
N1 Ag1 Ag1 104.03(13) . 3_756
N6 Ag2 N3 172.49(16) . 1_565
N6 Ag2 Ag2 95.50(12) . 3_666
N3 Ag2 Ag2 91.04(12) 1_565 3_666
O2 Cl1 O3 120.7(8) . .
O2 Cl1 O1 113.3(5) . .
O3 Cl1 O1 108.3(7) . .
O2 Cl1 O4 108.5(9) . .
O3 Cl1 O4 99.1(6) . .
O1 Cl1 O4 105.0(5) . .
O7 Cl2 O6 113.6(7) . .
O7 Cl2 O8 109.3(5) . .
O6 Cl2 O8 115.1(5) . .
O7 Cl2 O5 107.2(6) . .
O6 Cl2 O5 104.5(6) . .
O8 Cl2 O5 106.5(4) . .
C5 N1 C1 118.9(5) . .
C5 N1 Ag1 121.0(4) . .
C1 N1 Ag1 119.7(4) . .
C2 N2 C6 125.0(5) . .
C2 N2 H2N 117.5 . .
C6 N2 H2N 117.5 . .
C11 N3 C7 117.1(5) . .
C11 N3 Ag2 121.2(4) . 1_545
C7 N3 Ag2 121.5(4) . 1_545
C16 N4 C12 118.4(5) . .
C16 N4 Ag1 119.0(4) . .
C12 N4 Ag1 122.3(4) . .
C19 N5 C17 125.3(5) . .
C19 N5 H5N 117.4 . .
C17 N5 H5N 117.4 . .
C22 N6 C18 118.1(5) . .
C22 N6 Ag2 121.0(4) . .
C18 N6 Ag2 120.5(4) . .
N1 C1 C2 123.7(6) . .
N1 C1 H1 118.2 . .
C2 C1 H1 118.2 . .
C1 C2 N2 123.2(5) . .
C1 C2 C3 117.1(6) . .
N2 C2 C3 119.5(5) . .
C4 C3 C2 118.2(6) . .
C4 C3 H3 120.9 . .
C2 C3 H3 120.9 . .
C5 C4 C3 120.2(6) . .
C5 C4 H4 119.9 . .
C3 C4 H4 119.9 . .
N1 C5 C4 121.8(6) . .
N1 C5 H5 119.1 . .
C4 C5 H5 119.1 . .
N2 C6 C9 116.6(6) . .
N2 C6 H6A 108.1 . .
C9 C6 H6A 108.1 . .
N2 C6 H6B 108.1 . .
C9 C6 H6B 108.1 . .
H6A C6 H6B 107.3 . .
N3 C7 C8 122.1(5) . .
N3 C7 H7 119.0 . .
C8 C7 H7 119.0 . .
C7 C8 C9 119.8(5) . .
C7 C8 H8 120.1 . .
C9 C8 H8 120.1 . .
C8 C9 C10 118.1(5) . .
C8 C9 C6 122.7(6) . .
C10 C9 C6 119.2(5) . .
C11 C10 C9 118.2(5) . .
C11 C10 H10 120.9 . .
C9 C10 H10 120.9 . .
N3 C11 C10 124.6(6) . .
N3 C11 H11 117.7 . .
C10 C11 H11 117.7 . .
N4 C12 C13 122.3(6) . .
N4 C12 H12 118.9 . .
C13 C12 H12 118.9 . .
C14 C13 C12 119.8(6) . .
C14 C13 H13 120.1 . .
C12 C13 H13 120.1 . .
C13 C14 C15 118.1(5) . .
C13 C14 C17 123.0(5) . .
C15 C14 C17 118.9(5) . .
C16 C15 C14 117.6(5) . .
C16 C15 H15 121.2 . .
C14 C15 H15 121.2 . .
N4 C16 C15 123.9(5) . .
N4 C16 H16 118.1 . .
C15 C16 H16 118.1 . .
N5 C17 C14 116.4(5) . .
N5 C17 H17A 108.2 . .
C14 C17 H17A 108.2 . .
N5 C17 H17B 108.2 . .
C14 C17 H17B 108.2 . .
H17A C17 H17B 107.4 . .
N6 C18 C19 123.9(5) . .
N6 C18 H18 118.0 . .
C19 C18 H18 118.0 . .
C18 C19 N5 122.7(5) . .
C18 C19 C20 116.8(5) . .
N5 C19 C20 120.5(5) . .
C21 C20 C19 119.7(5) . .
C21 C20 H20 120.2 . .
C19 C20 H20 120.2 . .
C20 C21 C22 119.9(5) . .
C20 C21 H21 120.0 . .
C22 C21 H21 120.0 . .
N6 C22 C21 121.5(6) . .
N6 C22 H22 119.2 . .
C21 C22 H22 119.2 . .

loop_
_geom_bond_atom_site_label_1
_geom_bond_atom_site_label_2
_geom_bond_distance
_geom_bond_site_symmetry_2
Ag1 N4 2.133(5) .
Ag1 N1 2.148(5) .
Ag1 Ag1 3.2422(14) 3_756
Ag2 N6 2.131(5) .
Ag2 N3 2.142(4) 1_565
Ag2 Ag2 3.2172(12) 3_666
Cl1 O2 1.217(6) .
Cl1 O3 1.365(8) .
Cl1 O1 1.373(6) .
Cl1 O4 1.451(8) .
Cl2 O7 1.331(7) .
Cl2 O6 1.344(8) .
Cl2 O8 1.383(6) .
Cl2 O5 1.398(6) .
N1 C5 1.307(8) .
N1 C1 1.332(8) .
N2 C2 1.387(8) .
N2 C6 1.403(8) .
N2 H2N 0.8600 .
N3 C11 1.311(7) .
N3 C7 1.364(7) .
N3 Ag2 2.142(4) 1_545
N4 C16 1.323(8) .
N4 C12 1.324(8) .
N5 C19 1.375(7) .
N5 C17 1.397(8) .
N5 H5N 0.8600 .
N6 C22 1.327(7) .
N6 C18 1.339(7) .
C1 C2 1.365(7) .
C1 H1 0.9300 .
C2 C3 1.395(8) .
C3 C4 1.375(9) .
C3 H3 0.9300 .
C4 C5 1.361(9) .
C4 H4 0.9300 .
C5 H5 0.9300 .
C6 C9 1.520(8) .
C6 H6A 0.9700 .
C6 H6B 0.9700 .
C7 C8 1.371(8) .
C7 H7 0.9300 .
C8 C9 1.379(8) .
C8 H8 0.9300 .
C9 C10 1.387(8) .
C10 C11 1.378(8) .
C10 H10 0.9300 .
C11 H11 0.9300 .
C12 C13 1.384(8) .
C12 H12 0.9300 .
C13 C14 1.384(8) .
C13 H13 0.9300 .
C14 C15 1.396(8) .
C14 C17 1.535(7) .
C15 C16 1.393(8) .
C15 H15 0.9300 .
C16 H16 0.9300 .
C17 H17A 0.9700 .
C17 H17B 0.9700 .
C18 C19 1.368(7) .
C18 H18 0.9300 .
C19 C20 1.389(8) .
C20 C21 1.355(9) .
C20 H20 0.9300 .
C21 C22 1.374(9) .
C21 H21 0.9300 .
C22 H22 0.9300 .

loop_
_geom_hbond_atom_site_label_D
_geom_hbond_atom_site_label_H
_geom_hbond_atom_site_label_A
_geom_hbond_distance_DH
_geom_hbond_distance_HA
_geom_hbond_distance_DA
_geom_hbond_angle_DHA
_geom_hbond_site_symmetry_A
N2 H2N O4 0.86 2.48 3.266(11) 152.5 4
N5 H5N O7 0.86 2.61 3.374(12) 149.1 2_646

loop_
_geom_torsion_atom_site_label_1
_geom_torsion_atom_site_label_2
_geom_torsion_atom_site_label_3
_geom_torsion_atom_site_label_4
_geom_torsion
_geom_torsion_site_symmetry_1
Ag1 Ag1 N1 C5 -74.7(5) 3_756
Ag1 Ag1 N1 C1 112.5(4) 3_756
Ag1 Ag1 N4 C16 75.5(4) 3_756
Ag1 Ag1 N4 C12 -98.0(4) 3_756
Ag2 Ag2 N6 C22 -69.3(4) 3_666
Ag2 Ag2 N6 C18 118.3(4) 3_666
C5 N1 C1 C2 -2.3(8) .
Ag1 N1 C1 C2 170.6(4) .
N1 C1 C2 N2 -174.1(5) .
N1 C1 C2 C3 0.9(8) .
C6 N2 C2 C1 -0.6(9) .
C6 N2 C2 C3 -175.5(5) .
C1 C2 C3 C4 0.6(8) .
N2 C2 C3 C4 175.9(5) .
C2 C3 C4 C5 -0.8(9) .
C1 N1 C5 C4 2.1(9) .
Ag1 N1 C5 C4 -170.7(5) .
C3 C4 C5 N1 -0.6(10) .
C2 N2 C6 C9 -78.0(8) .
C11 N3 C7 C8 -0.7(8) .
Ag2 N3 C7 C8 174.4(4) 1_545
N3 C7 C8 C9 -1.3(9) .
C7 C8 C9 C10 2.8(8) .
C7 C8 C9 C6 -174.6(5) .
N2 C6 C9 C8 -18.2(9) .
N2 C6 C9 C10 164.4(5) .
C8 C9 C10 C11 -2.3(8) .
C6 C9 C10 C11 175.2(5) .
C7 N3 C11 C10 1.3(9) .
Ag2 N3 C11 C10 -173.8(5) 1_545
C9 C10 C11 N3 0.2(9) .
C16 N4 C12 C13 -0.1(9) .
Ag1 N4 C12 C13 173.4(4) .
N4 C12 C13 C14 -1.1(9) .
C12 C13 C14 C15 2.3(9) .
C12 C13 C14 C17 -174.3(6) .
C13 C14 C15 C16 -2.4(9) .
C17 C14 C15 C16 174.3(5) .
C12 N4 C16 C15 0.0(9) .
Ag1 N4 C16 C15 -173.8(5) .
C14 C15 C16 N4 1.3(10) .
C19 N5 C17 C14 -80.2(7) .
C13 C14 C17 N5 -15.2(9) .
C15 C14 C17 N5 168.2(5) .
C22 N6 C18 C19 -1.7(8) .
Ag2 N6 C18 C19 170.9(4) .
N6 C18 C19 N5 -174.9(5) .
N6 C18 C19 C20 2.2(7) .
C17 N5 C19 C18 0.2(8) .
C17 N5 C19 C20 -176.8(5) .
C18 C19 C20 C21 -1.3(8) .
N5 C19 C20 C21 175.8(5) .
C19 C20 C21 C22 0.1(9) .
C18 N6 C22 C21 0.3(8) .
Ag2 N6 C22 C21 -172.3(4) .
C20 C21 C22 N6 0.5(9) .
